data_7150395
loop_
_publ_author_name
'Loeb, Stephen J.'
'Tiburcio, Jorge'
'Vella, Sarah J.'
'Wisner, James A.'

_publ_section_title
;
 A versatile template for the formation of [2]pseudorotaxanes.
 1,2-Bis(pyridinium)ethane axles and 24-crown-8 ether wheels.
;
_journal_issue 4
_journal_name_full 'Organic &amp; biomolecular chemistry'
_journal_page_first 667
_journal_page_last 680
_journal_paper_doi 10.1039/b514528g
_journal_volume 4
_journal_year 2006
_chemical_formula_sum 'C46 H60 B2 F8 N4 O12'
_chemical_formula_weight 1034.60
_chemical_name_systematic
;
?
;
_space_group_IT_number 14
_symmetry_cell_setting monoclinic
_symmetry_Int_Tables_number 14
_symmetry_space_group_name_Hall '-P 2ybc'
_symmetry_space_group_name_H-M 'P 1 21/c 1'
_atom_sites_solution_hydrogens geom
_atom_sites_solution_primary direct
_atom_sites_solution_secondary difmap
_audit_creation_method SHELXL-97
_cell_angle_alpha 90.00
_cell_angle_beta 94.9090(10)
_cell_angle_gamma 90.00
_cell_formula_units_Z 2
_cell_length_a 13.2421(4)
_cell_length_b 15.7037(5)
_cell_length_c 12.1739(4)
_cell_measurement_temperature 293(2)
_cell_measurement_theta_max 28.3
_cell_measurement_theta_min 1.5
_cell_volume 2522.28(14)
_computing_cell_refinement 'Bruker SAINT'
_computing_data_collection 'Bruker SMART'
_computing_data_reduction 'Bruker SHELXTL XPREP'
_computing_molecular_graphics 'Bruker SHELXTL XP'
_computing_publication_material 'Bruker SHELXTL XCIF'
_computing_structure_refinement 'SHELXL-97 (Sheldrick, 1997)'
_computing_structure_solution 'SHELXS-97 (Sheldrick, 1997)'
_diffrn_ambient_temperature 293(2)
_diffrn_measured_fraction_theta_full 0.989
_diffrn_measured_fraction_theta_max 0.989
_diffrn_measurement_device_type 'Bruker APEX CCD'
_diffrn_measurement_method 'hemisphere scans'
_diffrn_radiation_monochromator graphite
_diffrn_radiation_source 'fine-focus sealed tube'
_diffrn_radiation_type MoK\a
_diffrn_radiation_wavelength 0.71073
_diffrn_reflns_av_R_equivalents 0.0759
_diffrn_reflns_av_sigmaI/netI 0.0921
_diffrn_reflns_limit_h_max 15
_diffrn_reflns_limit_h_min -15
_diffrn_reflns_limit_k_max 18
_diffrn_reflns_limit_k_min -9
_diffrn_reflns_limit_l_max 14
_diffrn_reflns_limit_l_min -14
_diffrn_reflns_number 12358
_diffrn_reflns_theta_full 25.00
_diffrn_reflns_theta_max 25.00
_diffrn_reflns_theta_min 1.54
_diffrn_standards_decay_% <1
_diffrn_standards_number '50 standard frames at start and end'
_exptl_absorpt_coefficient_mu 0.116
_exptl_absorpt_correction_T_max 0.492089
_exptl_absorpt_correction_T_min 0.220748
_exptl_absorpt_correction_type empirical
_exptl_crystal_colour block
_exptl_crystal_density_diffrn 1.362
_exptl_crystal_density_meas ?
_exptl_crystal_density_method .
_exptl_crystal_description yellow
_exptl_crystal_F_000 1084
_exptl_crystal_size_max 0.36
_exptl_crystal_size_mid 0.30
_exptl_crystal_size_min 0.22
_refine_diff_density_max 0.560
_refine_diff_density_min -0.329
_refine_diff_density_rms 0.071
_refine_ls_extinction_coef 0.022(4)
_refine_ls_extinction_expression Fc^*^=kFc[1+0.001xFc^2^\l^3^/sin(2\q)]^-1/4^
_refine_ls_extinction_method SHELXL
_refine_ls_goodness_of_fit_ref 1.045
_refine_ls_hydrogen_treatment mixed
_refine_ls_matrix_type full
_refine_ls_number_parameters 354
_refine_ls_number_reflns 4399
_refine_ls_number_restraints 0
_refine_ls_restrained_S_all 1.045
_refine_ls_R_factor_all 0.1625
_refine_ls_R_factor_gt 0.0940
_refine_ls_shift/su_max 0.002
_refine_ls_shift/su_mean 0.000
_refine_ls_structure_factor_coef Fsqd
_refine_ls_weighting_details 'calc w=1/[\s^2^(Fo^2^)+(0.1676P)^2^+0.0000P] where P=(Fo^2^+2Fc^2^)/3'
_refine_ls_weighting_scheme calc
_refine_ls_wR_factor_gt 0.2672
_refine_ls_wR_factor_ref 0.3025
_reflns_number_gt 2253
_reflns_number_total 4399
_reflns_threshold_expression >2sigma(I)
_cod_data_source_file b514528g.txt
_cod_data_source_block '[2]pseudorotaxane_[(1,2-bis(4-ethylacetylpyridinium)ethane)-DB24C8][BF4]2'
_cod_original_sg_symbol_H-M P2(1)/c
_cod_database_code 7150395

loop_
_symmetry_equiv_pos_as_xyz
'x, y, z'
'-x, y+1/2, -z+1/2'
'-x, -y, -z'
'x, -y-1/2, z-1/2'

loop_
_atom_site_label
_atom_site_type_symbol
_atom_site_fract_x
_atom_site_fract_y
_atom_site_fract_z
_atom_site_U_iso_or_equiv
_atom_site_adp_type
_atom_site_occupancy
_atom_site_symmetry_multiplicity
_atom_site_calc_flag
_atom_site_refinement_flags
_atom_site_disorder_assembly
_atom_site_disorder_group
O1 O 0.9177(3) -0.1237(3) -0.2153(4) 0.0837(12) Uani 1 1 d . . .
O2 O 0.9872(3) -0.1011(4) -0.0460(4) 0.133(2) Uani 1 1 d . . .
O3 O 0.2878(2) -0.1361(2) 0.0947(2) 0.0563(9) Uani 1 1 d . . .
O4 O 0.3091(3) -0.1442(2) -0.1437(3) 0.0667(10) Uani 1 1 d . . .
O5 O 0.5859(2) 0.0261(2) 0.2590(2) 0.0641(10) Uani 1 1 d . . .
O6 O 0.4027(3) -0.0752(2) 0.2588(3) 0.0692(10) Uani 1 1 d . . .
N1 N 0.6184(3) -0.0598(2) -0.0242(3) 0.0444(9) Uani 1 1 d . . .
N2 N 0.8410(8) -0.0299(7) 0.3346(11) 0.208(5) Uani 1 1 d . . .
C1 C 0.9970(7) -0.1601(7) -0.3732(7) 0.152(4) Uani 1 1 d . . .
H1A H 1.0595 -0.1735 -0.4038 0.229 Uiso 1 1 calc R . .
H1B H 0.9672 -0.1107 -0.4094 0.229 Uiso 1 1 calc R . .
H1C H 0.9512 -0.2074 -0.3838 0.229 Uiso 1 1 calc R . .
C2 C 1.0169(5) -0.1427(6) -0.2542(7) 0.115(3) Uani 1 1 d . . .
H2A H 1.0472 -0.1919 -0.2162 0.138 Uiso 1 1 calc R . .
H2B H 1.0624 -0.0945 -0.2418 0.138 Uiso 1 1 calc R . .
C3 C 0.9156(4) -0.1040(4) -0.1115(5) 0.0746(16) Uani 1 1 d . . .
C4 C 0.8079(3) -0.0874(3) -0.0834(4) 0.0540(12) Uani 1 1 d . . .
C5 C 0.7942(3) -0.0571(3) 0.0196(4) 0.0599(13) Uani 1 1 d . . .
H5A H 0.8497 -0.0457 0.0695 0.072 Uiso 1 1 calc R . .
C6 C 0.6970(3) -0.0437(3) 0.0486(4) 0.0548(12) Uani 1 1 d . . .
H6A H 0.6864 -0.0235 0.1185 0.066 Uiso 1 1 calc R . .
C7 C 0.6326(3) -0.0875(3) -0.1252(4) 0.0529(12) Uani 1 1 d . . .
H7A H 0.5768 -0.0971 -0.1754 0.063 Uiso 1 1 calc R . .
C8 C 0.7278(3) -0.1018(3) -0.1560(4) 0.0525(12) Uani 1 1 d . . .
H8A H 0.7371 -0.1214 -0.2265 0.063 Uiso 1 1 calc R . .
C9 C 0.5133(3) -0.0466(3) 0.0073(4) 0.0498(11) Uani 1 1 d . . .
H9A H 0.5088 -0.0634 0.0834 0.060 Uiso 1 1 calc R . .
H9B H 0.4661 -0.0812 -0.0390 0.060 Uiso 1 1 calc R . .
C10 C 0.3035(4) -0.0818(3) 0.2735(4) 0.0580(13) Uani 1 1 d . . .
C11 C 0.2588(6) -0.0564(4) 0.3704(5) 0.0826(18) Uani 1 1 d . . .
H11A H 0.2993 -0.0333 0.4291 0.099 Uiso 1 1 calc R . .
C12 C 0.1570(6) -0.0655(5) 0.3785(6) 0.098(2) Uani 1 1 d . . .
H12A H 0.1289 -0.0493 0.4427 0.118 Uiso 1 1 calc R . .
C13 C 0.0982(5) -0.0976(5) 0.2945(6) 0.096(2) Uani 1 1 d . . .
H13A H 0.0293 -0.1048 0.3011 0.115 Uiso 1 1 calc R . .
C14 C 0.1381(4) -0.1202(4) 0.1985(5) 0.0765(16) Uani 1 1 d . . .
H14A H 0.0954 -0.1402 0.1395 0.092 Uiso 1 1 calc R . .
C15 C 0.2425(4) -0.1134(3) 0.1881(4) 0.0587(13) Uani 1 1 d . . .
C16 C 0.2283(4) -0.1839(4) 0.0154(4) 0.0688(14) Uani 1 1 d . . .
H16A H 0.1729 -0.1492 -0.0169 0.083 Uiso 1 1 calc R . .
H16B H 0.1997 -0.2329 0.0502 0.083 Uiso 1 1 calc R . .
C17 C 0.2933(4) -0.2128(3) -0.0727(4) 0.0657(14) Uani 1 1 d . . .
H17A H 0.3580 -0.2332 -0.0393 0.079 Uiso 1 1 calc R . .
H17B H 0.2603 -0.2592 -0.1143 0.079 Uiso 1 1 calc R . .
C18 C 0.3625(5) -0.1700(4) -0.2339(4) 0.0761(17) Uani 1 1 d . . .
H18A H 0.3285 -0.2180 -0.2711 0.091 Uiso 1 1 calc R . .
H18B H 0.4307 -0.1875 -0.2079 0.091 Uiso 1 1 calc R . .
C19 C 0.6333(4) 0.0968(4) 0.3120(4) 0.0796(18) Uani 1 1 d . . .
H19A H 0.7015 0.0814 0.3404 0.096 Uiso 1 1 calc R . .
H19B H 0.5961 0.1135 0.3738 0.096 Uiso 1 1 calc R . .
C20 C 0.5681(5) -0.0456(5) 0.3265(5) 0.088(2) Uani 1 1 d . . .
H20A H 0.5859 -0.0967 0.2877 0.106 Uiso 1 1 calc R . .
H20B H 0.6134 -0.0419 0.3933 0.106 Uiso 1 1 calc R . .
C21 C 0.4692(5) -0.0549(5) 0.3565(4) 0.0881(19) Uani 1 1 d . . .
H21A H 0.4472 -0.0026 0.3893 0.106 Uiso 1 1 calc R . .
H21B H 0.4667 -0.1002 0.4104 0.106 Uiso 1 1 calc R . .
C22 C 0.8220(7) -0.1053(9) 0.3391(9) 0.140(3) Uani 1 1 d . . .
C23 C 0.8024(8) -0.1858(7) 0.3413(10) 0.159(4) Uani 1 1 d . . .
H23A H 0.7755 -0.2040 0.2695 0.191 Uiso 1 1 calc R . .
H23B H 0.7535 -0.1964 0.3936 0.191 Uiso 1 1 calc R . .
H23C H 0.8635 -0.2167 0.3627 0.191 Uiso 1 1 calc R . .
B1 B 0.6204(6) -0.2214(5) -0.4193(6) 0.0702(18) Uani 1 1 d . . .
F1 F 0.5689(4) -0.2475(3) -0.5125(5) 0.168(2) Uani 1 1 d . . .
F2 F 0.6224(14) -0.1409(6) -0.4105(13) 0.162(7) Uani 0.67 1 d P . .
F2A F 0.583(2) -0.168(2) -0.366(3) 0.178(16) Uani 0.33 1 d P . .
F3 F 0.7144(11) -0.2569(11) -0.4067(15) 0.177(5) Uani 0.67 1 d P . .
F3A F 0.7072(17) -0.192(3) -0.465(3) 0.247(15) Uani 0.33 1 d P . .
F4 F 0.5820(13) -0.2561(17) -0.3320(15) 0.244(8) Uani 0.67 1 d P . .
F4A F 0.650(3) -0.2849(11) -0.3599(15) 0.125(7) Uani 0.33 1 d P . .

loop_
_atom_site_aniso_label
_atom_site_aniso_U_11
_atom_site_aniso_U_22
_atom_site_aniso_U_33
_atom_site_aniso_U_23
_atom_site_aniso_U_13
_atom_site_aniso_U_12
O1 0.059(2) 0.103(3) 0.092(3) 0.001(2) 0.030(2) 0.019(2)
O2 0.049(2) 0.214(6) 0.135(4) -0.030(4) -0.001(3) 0.034(3)
O3 0.0549(19) 0.063(2) 0.0518(18) -0.0029(16) 0.0066(15) -0.0111(16)
O4 0.083(2) 0.061(2) 0.0578(19) -0.0070(17) 0.0176(17) -0.0153(19)
O5 0.069(2) 0.077(2) 0.0454(17) 0.0012(17) -0.0006(15) -0.0160(19)
O6 0.076(2) 0.070(2) 0.060(2) 0.0056(17) -0.0060(18) -0.0136(19)
N1 0.045(2) 0.043(2) 0.045(2) 0.0010(16) 0.0058(16) 0.0041(17)
N2 0.188(9) 0.117(7) 0.323(13) 0.019(9) 0.040(9) 0.004(7)
C1 0.143(7) 0.189(10) 0.136(7) 0.023(6) 0.080(6) 0.070(7)
C2 0.073(4) 0.131(7) 0.149(7) 0.004(5) 0.053(4) 0.018(4)
C3 0.050(3) 0.086(4) 0.089(4) 0.001(3) 0.014(3) 0.011(3)
C4 0.046(3) 0.048(3) 0.068(3) 0.010(2) 0.007(2) 0.007(2)
C5 0.048(3) 0.069(3) 0.062(3) -0.006(3) -0.003(2) 0.004(2)
C6 0.056(3) 0.058(3) 0.049(3) -0.009(2) -0.001(2) 0.006(2)
C7 0.052(3) 0.057(3) 0.049(3) 0.003(2) 0.001(2) 0.000(2)
C8 0.056(3) 0.056(3) 0.046(2) 0.003(2) 0.012(2) 0.007(2)
C9 0.051(3) 0.052(3) 0.049(2) 0.004(2) 0.015(2) 0.006(2)
C10 0.070(3) 0.045(3) 0.058(3) 0.008(2) 0.002(3) -0.008(3)
C11 0.119(5) 0.062(4) 0.066(4) 0.004(3) 0.002(3) -0.005(4)
C12 0.113(6) 0.088(5) 0.099(5) -0.009(4) 0.043(4) 0.004(4)
C13 0.085(4) 0.101(5) 0.105(5) 0.005(4) 0.035(4) 0.017(4)
C14 0.062(3) 0.083(4) 0.085(4) 0.006(3) 0.007(3) 0.004(3)
C15 0.064(3) 0.051(3) 0.062(3) 0.011(2) 0.013(3) -0.004(3)
C16 0.077(3) 0.062(3) 0.067(3) -0.002(3) 0.005(3) -0.016(3)
C17 0.076(3) 0.053(3) 0.070(3) -0.009(3) 0.016(3) -0.010(3)
C18 0.098(4) 0.070(4) 0.062(3) -0.025(3) 0.020(3) -0.020(3)
C19 0.089(4) 0.106(5) 0.044(3) -0.022(3) 0.007(3) -0.035(4)
C20 0.075(4) 0.117(5) 0.069(3) 0.032(3) -0.011(3) -0.020(4)
C21 0.091(5) 0.103(5) 0.067(4) 0.018(3) -0.008(3) -0.015(4)
C22 0.110(7) 0.136(9) 0.177(9) 0.014(8) 0.028(6) 0.034(7)
C23 0.147(8) 0.097(7) 0.230(11) -0.011(7) -0.001(7) 0.004(6)
B1 0.075(5) 0.061(5) 0.074(4) -0.013(4) -0.001(4) 0.004(4)
F1 0.205(5) 0.125(4) 0.162(4) -0.051(3) -0.051(4) 0.018(4)
F2 0.232(19) 0.053(4) 0.182(11) -0.014(6) -0.081(11) 0.006(7)
F2A 0.174(19) 0.18(3) 0.19(3) -0.14(3) 0.038(17) 0.04(2)
F3 0.138(9) 0.189(13) 0.201(12) 0.025(9) -0.011(8) 0.057(8)
F3A 0.106(13) 0.31(4) 0.33(3) 0.16(3) 0.042(17) -0.010(18)
F4 0.244(15) 0.26(2) 0.238(14) 0.123(13) 0.097(12) 0.052(14)
F4A 0.19(2) 0.090(10) 0.093(10) 0.023(8) -0.002(12) 0.054(14)

loop_
_atom_type_symbol
_atom_type_description
_atom_type_scat_dispersion_real
_atom_type_scat_dispersion_imag
_atom_type_scat_source
C C 0.0033 0.0016 'International Tables Vol C Tables 4.2.6.8 and 6.1.1.4'
H H 0.0000 0.0000 'International Tables Vol C Tables 4.2.6.8 and 6.1.1.4'
B B 0.0013 0.0007 'International Tables Vol C Tables 4.2.6.8 and 6.1.1.4'
N N 0.0061 0.0033 'International Tables Vol C Tables 4.2.6.8 and 6.1.1.4'
O O 0.0106 0.0060 'International Tables Vol C Tables 4.2.6.8 and 6.1.1.4'
F F 0.0171 0.0103 'International Tables Vol C Tables 4.2.6.8 and 6.1.1.4'

loop_
_geom_angle_atom_site_label_1
_geom_angle_atom_site_label_2
_geom_angle_atom_site_label_3
_geom_angle
_geom_angle_site_symmetry_1
_geom_angle_site_symmetry_3
_geom_angle_publ_flag
C3 O1 C2 117.1(5) . . ?
C15 O3 C16 116.4(4) . . ?
C17 O4 C18 111.5(4) . . ?
C19 O5 C20 116.7(4) . . ?
C10 O6 C21 116.0(4) . . ?
C7 N1 C6 120.8(4) . . ?
C7 N1 C9 119.4(3) . . ?
C6 N1 C9 119.8(4) . . ?
O1 C2 C1 105.3(6) . . ?
O2 C3 O1 125.3(5) . . ?
O2 C3 C4 123.6(6) . . ?
O1 C3 C4 111.0(5) . . ?
C8 C4 C5 120.2(4) . . ?
C8 C4 C3 121.9(5) . . ?
C5 C4 C3 117.9(4) . . ?
C4 C5 C6 119.2(4) . . ?
N1 C6 C5 119.6(4) . . ?
N1 C7 C8 120.9(4) . . ?
C4 C8 C7 119.2(4) . . ?
N1 C9 C9 108.5(4) . 3_655 ?
O6 C10 C15 116.8(4) . . ?
O6 C10 C11 124.8(5) . . ?
C15 C10 C11 118.4(5) . . ?
C12 C11 C10 120.9(6) . . ?
C13 C12 C11 120.0(6) . . ?
C12 C13 C14 120.7(6) . . ?
C13 C14 C15 120.8(6) . . ?
C10 C15 O3 117.0(4) . . ?
C10 C15 C14 119.1(5) . . ?
O3 C15 C14 123.9(5) . . ?
O3 C16 C17 109.1(4) . . ?
O4 C17 C16 109.3(4) . . ?
O4 C18 C19 108.7(5) . 3_655 ?
O5 C19 C18 110.8(4) . 3_655 ?
C21 C20 O5 116.0(5) . . ?
C20 C21 O6 109.0(5) . . ?
N2 C22 C23 178.5(14) . . ?
F2A B1 F2 42.4(17) . . ?
F2A B1 F4A 111(2) . . ?
F2 B1 F4A 136.8(12) . . ?
F2A B1 F4 69.3(19) . . ?
F2 B1 F4 110.2(13) . . ?
F4A B1 F4 49.1(12) . . ?
F2A B1 F1 118.3(17) . . ?
F2 B1 F1 112.5(8) . . ?
F4A B1 F1 110.6(11) . . ?
F4 B1 F1 110.5(11) . . ?
F2A B1 F3 130.0(17) . . ?
F2 B1 F3 112.8(11) . . ?
F4A B1 F3 51.9(13) . . ?
F4 B1 F3 98.7(11) . . ?
F1 B1 F3 111.4(8) . . ?
F2A B1 F3A 112(2) . . ?
F2 B1 F3A 72.2(19) . . ?
F4A B1 F3A 105.2(19) . . ?
F4 B1 F3A 146.5(15) . . ?
F1 B1 F3A 98.1(15) . . ?
F3 B1 F3A 53.4(14) . . ?
F2A F2 B1 64.3(16) . . ?
F2A F2 F3A 119(2) . . ?
B1 F2 F3A 57.7(13) . . ?
F2 F2A B1 73.2(18) . . ?
F2 F2A F4 131(3) . . ?
B1 F2A F4 59.9(14) . . ?
F4A F3 F3A 124.8(19) . . ?
F4A F3 B1 60.1(11) . . ?
F3A F3 B1 64.8(12) . . ?
F3 F3A B1 61.9(12) . . ?
F3 F3A F2 101.7(18) . . ?
B1 F3A F2 50.1(11) . . ?
F4A F4 B1 62.5(12) . . ?
F4A F4 F2A 106(2) . . ?
B1 F4 F2A 50.8(10) . . ?
F4 F4A F3 132(2) . . ?
F4 F4A B1 68.3(13) . . ?
F3 F4A B1 68.0(14) . . ?

loop_
_geom_bond_atom_site_label_1
_geom_bond_atom_site_label_2
_geom_bond_distance
_geom_bond_site_symmetry_2
_geom_bond_publ_flag
O1 C3 1.304(7) . ?
O1 C2 1.464(7) . ?
O2 C3 1.187(6) . ?
O3 C15 1.378(5) . ?
O3 C16 1.409(5) . ?
O4 C17 1.408(6) . ?
O4 C18 1.416(6) . ?
O5 C19 1.404(6) . ?
O5 C20 1.426(7) . ?
O6 C10 1.344(6) . ?
O6 C21 1.454(6) . ?
N1 C7 1.333(5) . ?
N1 C6 1.332(5) . ?
N1 C9 1.490(5) . ?
N2 C22 1.211(14) . ?
C1 C2 1.475(11) . ?
C3 C4 1.517(7) . ?
C4 C8 1.340(6) . ?
C4 C5 1.367(6) . ?
C5 C6 1.379(6) . ?
C7 C8 1.365(6) . ?
C9 C9 1.513(9) 3_655 ?
C10 C15 1.355(7) . ?
C10 C11 1.421(8) . ?
C11 C12 1.367(9) . ?
C12 C13 1.330(9) . ?
C13 C14 1.369(8) . ?
C14 C15 1.403(7) . ?
C16 C17 1.503(7) . ?
C18 C19 1.496(8) 3_655 ?
C19 C18 1.496(8) 3_655 ?
C20 C21 1.396(8) . ?
C22 C23 1.291(15) . ?
B1 F2A 1.194(19) . ?
B1 F2 1.268(12) . ?
B1 F4A 1.273(17) . ?
B1 F4 1.333(15) . ?
B1 F1 1.337(7) . ?
B1 F3 1.361(12) . ?
B1 F3A 1.40(2) . ?
F2 F2A 0.89(3) . ?
F2 F3A 1.57(4) . ?
F2A F4 1.44(3) . ?
F3 F4A 1.15(3) . ?
F3 F3A 1.24(3) . ?
F4 F4A 1.08(2) . ?
